data_7244227
loop_
_publ_author_name
'Yamashita, Yutaro'
'Tashiro, Shohei'
'Shionoya, Mitsuhiko'

_publ_section_title
;
 Orientational isomerisation of guest molecules in equilibrium in a
 tubular host crystal formed via halogen and hydrogen bonding
;
_journal_name_full CrystEngComm
_journal_paper_doi 10.1039/D1CE01654G
_journal_year 2022
_chemical_formula_moiety 'Br, C7 H8 Br2 N, C0.5 H Cl'
_chemical_formula_sum 'C7.5 H9 Br3 Cl N'
_chemical_formula_weight 388.34
_space_group_crystal_system orthorhombic
_space_group_IT_number 56
_space_group_name_Hall '-P 2ab 2ac'
_space_group_name_H-M_alt 'P c c n'
_atom_sites_solution_hydrogens geom
_audit_creation_date 2021-11-24
_audit_creation_method
;
Olex2 1.2
(compiled May 18 2018 14:05:52 for OlexSys, GUI svn.r5506)
;
_audit_update_record
;
2021-11-26 deposited with the CCDC.	2022-01-18 downloaded from the CCDC.
;
_cell_angle_alpha 90
_cell_angle_beta 90
_cell_angle_gamma 90
_cell_formula_units_Z 8
_cell_length_a 23.3010(2)
_cell_length_b 11.37880(10)
_cell_length_c 8.87430(10)
_cell_measurement_reflns_used 4592
_cell_measurement_temperature 173
_cell_measurement_theta_max 71.3430
_cell_measurement_theta_min 3.8130
_cell_volume 2352.91(4)
_computing_cell_refinement 'CrysAlisPro 1.171.39.46e (Rigaku OD, 2018)'
_computing_data_collection 'CrysAlisPro 1.171.39.46e (Rigaku OD, 2018)'
_computing_data_reduction 'CrysAlisPro 1.171.39.46e (Rigaku OD, 2018)'
_computing_molecular_graphics 'Olex2 (Dolomanov et al., 2009)'
_computing_publication_material 'Olex2 (Dolomanov et al., 2009)'
_computing_structure_refinement 'ShelXL (Sheldrick, 2015)'
_diffrn_ambient_temperature 173
_diffrn_detector 'CCD plate'
_diffrn_measured_fraction_theta_full 0.999
_diffrn_measured_fraction_theta_max 0.981
_diffrn_measurement_details
;
List of Runs (angles in degrees, time in seconds):

  # Type    Start    End  Width  t~exp~   \w     \q     \k     \f   Frames
#--------------------------------------------------------------------------
  1  \w    -26.00  52.00   0.50    0.50    --    0.00  38.00   0.00  156
  2  \w    -37.00  -1.00   0.50    0.50    --    0.00 -38.00 120.00   72
  3  \w     67.00  92.00   0.50    0.50    --   95.70  61.00 -60.00   50
  4  \w     55.00 116.00   0.50    0.50    --   95.70 -82.00-180.00  122
  5  \w     13.00  90.00   0.50    0.50    --   95.70 -45.00-180.00  154
  6  \w     74.00 130.00   0.50    0.50    --   95.70 -77.00-120.00  112
  7  \w     41.00 155.00   0.50    0.50    --   95.70  15.00-180.00  228
;
_diffrn_measurement_device 'four-circle diffractometer'
_diffrn_measurement_device_type 'XtaLAB AFC12 (RINC): Kappa single'
_diffrn_measurement_method '\w scans'
_diffrn_orient_matrix_type 'CrysAlisPro convention (1999,Acta A55,543-557)'
_diffrn_orient_matrix_UB_11 -0.0650775000
_diffrn_orient_matrix_UB_12 0.0218613000
_diffrn_orient_matrix_UB_13 -0.0118430000
_diffrn_orient_matrix_UB_21 -0.0102565000
_diffrn_orient_matrix_UB_22 -0.1331435000
_diffrn_orient_matrix_UB_23 -0.0157797000
_diffrn_orient_matrix_UB_31 -0.0054412000
_diffrn_orient_matrix_UB_32 -0.0107407000
_diffrn_orient_matrix_UB_33 0.1725466000
_diffrn_radiation_monochromator mirror
_diffrn_radiation_probe x-ray
_diffrn_radiation_type CuK\a
_diffrn_radiation_wavelength 1.54184
_diffrn_reflns_av_R_equivalents 0.0331
_diffrn_reflns_av_unetI/netI 0.0336
_diffrn_reflns_Laue_measured_fraction_full 0.999
_diffrn_reflns_Laue_measured_fraction_max 0.981
_diffrn_reflns_limit_h_max 28
_diffrn_reflns_limit_h_min -28
_diffrn_reflns_limit_k_max 13
_diffrn_reflns_limit_k_min -12
_diffrn_reflns_limit_l_max 10
_diffrn_reflns_limit_l_min -9
_diffrn_reflns_number 6224
_diffrn_reflns_point_group_measured_fraction_full 0.999
_diffrn_reflns_point_group_measured_fraction_max 0.981
_diffrn_reflns_theta_full 67.684
_diffrn_reflns_theta_max 72.159
_diffrn_reflns_theta_min 3.794
_diffrn_source 'Rotating-anode X-ray tube (dual wavelength)'
_diffrn_source_type 'Rigaku (Cu) X-ray DW Source'
_exptl_absorpt_coefficient_mu 14.448
_exptl_absorpt_correction_T_max 1.00000
_exptl_absorpt_correction_T_min 0.50654
_exptl_absorpt_correction_type multi-scan
_exptl_absorpt_process_details
;
CrysAlisPro 1.171.39.46e (Rigaku Oxford Diffraction, 2018)
Empirical absorption correction using spherical harmonics,
 implemented in SCALE3 ABSPACK scaling algorithm.
;
_exptl_crystal_colour colourless
_exptl_crystal_colour_primary colourless
_exptl_crystal_density_diffrn 2.193
_exptl_crystal_description plate
_exptl_crystal_F_000 1464
_exptl_crystal_size_max 0.2
_exptl_crystal_size_mid 0.1
_exptl_crystal_size_min 0.03
_refine_diff_density_max 1.203
_refine_diff_density_min -1.109
_refine_diff_density_rms 0.161
_refine_ls_extinction_method none
_refine_ls_goodness_of_fit_ref 1.086
_refine_ls_hydrogen_treatment constr
_refine_ls_matrix_type full
_refine_ls_number_parameters 120
_refine_ls_number_reflns 2268
_refine_ls_number_restraints 0
_refine_ls_restrained_S_all 1.086
_refine_ls_R_factor_all 0.0417
_refine_ls_R_factor_gt 0.0397
_refine_ls_shift/su_max 0.001
_refine_ls_shift/su_mean 0.000
_refine_ls_structure_factor_coef Fsqd
_refine_ls_weighting_details 'w=1/[\s^2^(Fo^2^)+(0.0563P)^2^+8.7704P] where P=(Fo^2^+2Fc^2^)/3'
_refine_ls_weighting_scheme calc
_refine_ls_wR_factor_gt 0.1074
_refine_ls_wR_factor_ref 0.1090
_reflns_Friedel_coverage 0.000
_reflns_number_gt 2104
_reflns_number_total 2268
_reflns_threshold_expression 'I > 2\s(I)'
_cod_data_source_file d1ce01654g2.cif
_cod_data_source_block DCM_173K
_cod_original_formula_sum 'C7.50 H9 Br3 Cl N'
_cod_database_code 7244227
_shelx_shelxl_version_number 2017/1
_chemical_oxdiff_formula CHNBrCl
_shelx_space_group_comment
;
The symmetry employed for this shelxl refinement is uniquely defined
by the following loop, which should always be used as a source of
symmetry information in preference to the above space-group names.
They are only intended as comments.
;
_shelx_estimated_absorpt_t_max 0.671
_shelx_estimated_absorpt_t_min 0.160
_reflns_odcompleteness_completeness 99.84
_reflns_odcompleteness_iscentric 1
_reflns_odcompleteness_theta 66.97
_olex2_refinement_description
;
1. Fixed Uiso
 At 1.2 times of:
  All C(H) groups, All C(H,H) groups, All N(H) groups
2. Others
 Sof(C1GB)=Sof(H1GC)=Sof(H1GD)=0.5*(1-FVAR(2))
 Sof(C1GA)=Sof(H1GA)=Sof(H1GB)=0.5*FVAR(2)
3.a Secondary CH2 refined with riding coordinates:
 C7(H7A,H7B), C1(H1A,H1B), C1GA(H1GA,H1GB), C1GB(H1GC,H1GD)
3.b Aromatic/amide H refined with riding coordinates:
 N1(H1), C4(H4), C6(H6), C3(H3)
;
_olex2_submission_special_instructions 'No special instructions were received'
_oxdiff_exptl_absorpt_empirical_details
;
Empirical correction (ABSPACK) includes:
- Absorption correction using spherical harmonics
- Frame scaling
;
_oxdiff_exptl_absorpt_empirical_full_max 1.544
_oxdiff_exptl_absorpt_empirical_full_min 0.680

loop_
_space_group_symop_operation_xyz
'x, y, z'
'-x+1/2, -y+1/2, z'
'-x, y+1/2, -z+1/2'
'x+1/2, -y, -z+1/2'
'-x, -y, -z'
'x-1/2, y-1/2, -z'
'x, -y-1/2, z-1/2'
'-x-1/2, y, z-1/2'

loop_
_atom_site_label
_atom_site_type_symbol
_atom_site_fract_x
_atom_site_fract_y
_atom_site_fract_z
_atom_site_U_iso_or_equiv
_atom_site_adp_type
_atom_site_occupancy
_atom_site_site_symmetry_order
_atom_site_calc_flag
_atom_site_refinement_flags_posn
_atom_site_refinement_flags_adp
_atom_site_refinement_flags_occupancy
_atom_site_disorder_assembly
_atom_site_disorder_group
Br3 Br 0.40854(2) 0.63129(4) 0.36206(5) 0.02763(17) Uani 1 1 d . . . . .
Br2 Br 0.44741(2) 0.17081(4) 0.89485(6) 0.03051(17) Uani 1 1 d . . . . .
Br1 Br 0.23870(2) 0.57609(6) 0.96031(7) 0.0450(2) Uani 1 1 d . . . . .
Cl1G Cl 0.31163(9) 0.2598(3) 0.7004(4) 0.1184(12) Uani 1 1 d . . . . .
N1 N 0.40907(17) 0.5444(3) 0.7040(4) 0.0285(8) Uani 1 1 d . . . . .
H1 H 0.412505 0.570096 0.610881 0.034 Uiso 1 1 calc R . . . .
C5 C 0.44093(19) 0.4188(4) 0.8988(5) 0.0233(9) Uani 1 1 d . . . . .
C4 C 0.44603(19) 0.4626(4) 0.7528(5) 0.0257(9) Uani 1 1 d . . . . .
H4 H 0.475563 0.434698 0.688284 0.031 Uiso 1 1 calc R . . . .
C6 C 0.39785(19) 0.4648(4) 0.9900(5) 0.0244(9) Uani 1 1 d . . . . .
H6 H 0.393734 0.436854 1.090285 0.029 Uiso 1 1 calc R . . . .
C2 C 0.36075(19) 0.5509(4) 0.9366(5) 0.0254(9) Uani 1 1 d . . . . .
C7 C 0.4803(2) 0.3239(4) 0.9505(6) 0.0290(10) Uani 1 1 d . . . . .
H7A H 0.485314 0.328389 1.061111 0.035 Uiso 1 1 calc R . . . .
H7B H 0.518433 0.333541 0.902670 0.035 Uiso 1 1 calc R . . . .
C3 C 0.3676(2) 0.5883(4) 0.7892(5) 0.0280(9) Uani 1 1 d . . . . .
H3 H 0.342365 0.645853 0.748846 0.034 Uiso 1 1 calc R . . . .
C1 C 0.3161(2) 0.6057(5) 1.0354(6) 0.0387(12) Uani 1 1 d . . . . .
H1A H 0.322719 0.691495 1.040613 0.046 Uiso 1 1 calc R . . . .
H1B H 0.319659 0.573537 1.138672 0.046 Uiso 1 1 calc R . . . .
C1GA C 0.250000 0.250000 0.611(2) 0.068(6) Uani 0.62(3) 2 d S T P A 1
H1GA H 0.252626 0.180451 0.544761 0.082 Uiso 0.312(14) 1 calc R . . A 1
H1GB H 0.247374 0.319548 0.544758 0.082 Uiso 0.312(14) 1 calc R . . A 1
C1GB C 0.250000 0.250000 0.769(3) 0.087(12) Uani 0.38(3) 2 d S T P A 2
H1GC H 0.252604 0.181034 0.836466 0.105 Uiso 0.188(14) 1 calc R . . A 2
H1GD H 0.247396 0.318965 0.836469 0.105 Uiso 0.188(14) 1 calc R . . A 2

loop_
_atom_site_aniso_label
_atom_site_aniso_U_11
_atom_site_aniso_U_22
_atom_site_aniso_U_33
_atom_site_aniso_U_23
_atom_site_aniso_U_13
_atom_site_aniso_U_12
Br3 0.0272(3) 0.0325(3) 0.0232(3) 0.00499(18) -0.00100(17) 0.00328(18)
Br2 0.0379(3) 0.0238(3) 0.0299(3) 0.00063(18) -0.00500(19) 0.00238(19)
Br1 0.0290(3) 0.0630(4) 0.0429(3) -0.0107(3) -0.0006(2) 0.0018(2)
Cl1G 0.0485(10) 0.136(2) 0.171(3) -0.074(2) -0.0040(14) 0.0069(13)
N1 0.038(2) 0.028(2) 0.0198(18) 0.0056(15) -0.0031(16) -0.0045(16)
C5 0.025(2) 0.020(2) 0.025(2) 0.0007(16) -0.0063(17) -0.0027(17)
C4 0.028(2) 0.027(2) 0.022(2) -0.0017(18) 0.0032(16) -0.0008(18)
C6 0.025(2) 0.029(2) 0.019(2) -0.0013(18) -0.0007(16) -0.0019(18)
C2 0.027(2) 0.025(2) 0.025(2) -0.0056(17) -0.0049(18) 0.0004(18)
C7 0.029(2) 0.025(2) 0.034(2) 0.0008(19) -0.0040(19) 0.0033(19)
C3 0.031(2) 0.021(2) 0.031(2) 0.0008(18) -0.0089(19) 0.0009(18)
C1 0.030(3) 0.049(3) 0.038(3) -0.017(2) -0.007(2) 0.010(2)
C1GA 0.083(12) 0.065(11) 0.057(10) 0.000 0.000 0.008(10)
C1GB 0.12(3) 0.10(3) 0.041(15) 0.000 0.000 -0.02(2)

loop_
_atom_type_symbol
_atom_type_description
_atom_type_scat_dispersion_real
_atom_type_scat_dispersion_imag
_atom_type_scat_source
C C 0.0181 0.0091 'International Tables Vol C Tables 4.2.6.8 and 6.1.1.4'
H H 0.0000 0.0000 'International Tables Vol C Tables 4.2.6.8 and 6.1.1.4'
Br Br -0.6763 1.2805 'International Tables Vol C Tables 4.2.6.8 and 6.1.1.4'
Cl Cl 0.3639 0.7018 'International Tables Vol C Tables 4.2.6.8 and 6.1.1.4'
N N 0.0311 0.0180 'International Tables Vol C Tables 4.2.6.8 and 6.1.1.4'

loop_
_geom_angle_atom_site_label_1
_geom_angle_atom_site_label_2
_geom_angle_atom_site_label_3
_geom_angle
_geom_angle_site_symmetry_1
_geom_angle_site_symmetry_3
_geom_angle_publ_flag
C4 N1 H1 118.5 . . ?
C3 N1 H1 118.5 . . ?
C3 N1 C4 123.1(4) . . ?
C4 C5 C7 119.6(4) . . ?
C6 C5 C4 117.9(4) . . ?
C6 C5 C7 122.5(4) . . ?
N1 C4 C5 119.7(4) . . ?
N1 C4 H4 120.2 . . ?
C5 C4 H4 120.2 . . ?
C5 C6 H6 119.5 . . ?
C2 C6 C5 121.0(4) . . ?
C2 C6 H6 119.5 . . ?
C6 C2 C1 121.8(4) . . ?
C3 C2 C6 117.8(4) . . ?
C3 C2 C1 120.3(4) . . ?
Br2 C7 H7A 109.9 . . ?
Br2 C7 H7B 109.9 . . ?
C5 C7 Br2 108.9(3) . . ?
C5 C7 H7A 109.9 . . ?
C5 C7 H7B 109.9 . . ?
H7A C7 H7B 108.3 . . ?
N1 C3 C2 120.5(4) . . ?
N1 C3 H3 119.8 . . ?
C2 C3 H3 119.8 . . ?
Br1 C1 H1A 109.3 . . ?
Br1 C1 H1B 109.3 . . ?
C2 C1 Br1 111.8(3) . . ?
C2 C1 H1A 109.3 . . ?
C2 C1 H1B 109.3 . . ?
H1A C1 H1B 107.9 . . ?
Cl1G C1GA Cl1G 122.6(11) . 2 ?
Cl1G C1GA H1GA 106.7 . . ?
Cl1G C1GA H1GA 106.7 2 . ?
Cl1G C1GA H1GB 106.7 . . ?
Cl1G C1GA H1GB 106.7 2 . ?
H1GA C1GA H1GB 106.6 . . ?
Cl1G C1GB Cl1G 134(2) 2 . ?
Cl1G C1GB H1GC 103.6 2 . ?
Cl1G C1GB H1GC 103.6 . . ?
Cl1G C1GB H1GD 103.6 2 . ?
Cl1G C1GB H1GD 103.6 . . ?
H1GC C1GB H1GD 105.3 . . ?

loop_
_geom_bond_atom_site_label_1
_geom_bond_atom_site_label_2
_geom_bond_distance
_geom_bond_site_symmetry_2
_geom_bond_publ_flag
Br2 C7 1.966(5) . ?
Br1 C1 1.952(5) . ?
Cl1G C1GA 1.642(9) . ?
Cl1G C1GB 1.563(12) . ?
N1 H1 0.8800 . ?
N1 C4 1.340(6) . ?
N1 C3 1.325(6) . ?
C5 C4 1.393(6) . ?
C5 C6 1.392(6) . ?
C5 C7 1.490(6) . ?
C4 H4 0.9500 . ?
C6 H6 0.9500 . ?
C6 C2 1.389(6) . ?
C2 C3 1.386(7) . ?
C2 C1 1.497(6) . ?
C7 H7A 0.9900 . ?
C7 H7B 0.9900 . ?
C3 H3 0.9500 . ?
C1 H1A 0.9900 . ?
C1 H1B 0.9900 . ?
C1GA H1GA 0.9900 . ?
C1GA H1GB 0.9900 . ?
C1GB H1GC 0.9900 . ?
C1GB H1GD 0.9900 . ?

loop_
_geom_torsion_atom_site_label_1
_geom_torsion_atom_site_label_2
_geom_torsion_atom_site_label_3
_geom_torsion_atom_site_label_4
_geom_torsion
_geom_torsion_site_symmetry_1
_geom_torsion_site_symmetry_2
_geom_torsion_site_symmetry_3
_geom_torsion_site_symmetry_4
_geom_torsion_publ_flag
C5 C6 C2 C3 0.8(6) . . . . ?
C5 C6 C2 C1 -176.9(4) . . . . ?
C4 N1 C3 C2 0.3(7) . . . . ?
C4 C5 C6 C2 0.6(6) . . . . ?
C4 C5 C7 Br2 -87.0(5) . . . . ?
C6 C5 C4 N1 -1.6(6) . . . . ?
C6 C5 C7 Br2 91.7(5) . . . . ?
C6 C2 C3 N1 -1.3(7) . . . . ?
C6 C2 C1 Br1 -118.3(4) . . . . ?
C7 C5 C4 N1 177.2(4) . . . . ?
C7 C5 C6 C2 -178.1(4) . . . . ?
C3 N1 C4 C5 1.2(7) . . . . ?
C3 C2 C1 Br1 64.1(5) . . . . ?
C1 C2 C3 N1 176.4(4) . . . . ?
